data_7241258
loop_
_publ_author_name
'Short, Jonni'
'Blundell, Toby J.'
'Yang, Songjie'
'Sahin, Onur'
'Shakespeare, Yiana'
'Smith, Emma Louise'
'Martin, Lee'
'Wallis, John D.'

_publ_section_title
;
 Synthesis and Structures of Polyiodide Radical Cation Salts of Donors
 Combining Tetrathiafulvalene with Multiple Thiophene or Oligo-thiophene
 Substituents.
;
_journal_name_full CrystEngComm
_journal_paper_doi 10.1039/D0CE00954G
_journal_year 2020
_chemical_formula_moiety 'I3, C16 H10 S10'
_chemical_formula_sum 'C16 H10 I3 S10'
_chemical_formula_weight 903.54
_space_group_crystal_system triclinic
_space_group_IT_number 2
_space_group_name_Hall '-P 1'
_space_group_name_H-M_alt 'P -1'
_atom_sites_solution_hydrogens geom
_atom_sites_solution_primary dual
_audit_creation_date 2020-06-01
_audit_creation_method
;
Olex2 1.3
(compiled 2020.02.04 svn.rd84adfe8 for OlexSys, GUI svn.r6032)
;
_audit_update_record
;
2020-06-23 deposited with the CCDC.	2020-09-15 downloaded from the CCDC.
;
_cell_angle_alpha 92.604(2)
_cell_angle_beta 106.484(2)
_cell_angle_gamma 107.727(2)
_cell_formula_units_Z 4
_cell_length_a 11.8075(2)
_cell_length_b 14.6651(3)
_cell_length_c 16.9675(3)
_cell_measurement_reflns_used 10017
_cell_measurement_temperature 150(2)
_cell_measurement_theta_max 29.0330
_cell_measurement_theta_min 3.5440
_cell_volume 2655.43(10)
_computing_cell_refinement 'CrysAlisPro 1.171.38.46 (Rigaku OD, 2015)'
_computing_data_collection 'CrysAlisPro 1.171.38.46 (Rigaku OD, 2015)'
_computing_data_reduction 'CrysAlisPro 1.171.38.46 (Rigaku OD, 2015)'
_computing_molecular_graphics 'Olex2 1.3 (Dolomanov et al., 2009)'
_computing_publication_material 'Olex2 1.3 (Dolomanov et al., 2009)'
_computing_structure_refinement 'SHELXL 2018/3 (Sheldrick, 2015)'
_computing_structure_solution 'SHELXT 2014/5 (Sheldrick, 2014)'
_diffrn_ambient_temperature 150.15
_diffrn_detector_area_resol_mean 15.9832
_diffrn_detector_type Sapphire3
_diffrn_measured_fraction_theta_full 0.996
_diffrn_measured_fraction_theta_max 0.833
_diffrn_measurement_details
;
List of Runs (angles in degrees, time in seconds):

  # Type    Start    End  Width  t~exp~   \w     \q     \k     \f   Frames
#--------------------------------------------------------------------------
  1  \w    -82.00   4.00   0.50   27.00    --  -16.16 -65.00  70.68  172
  2  \w    -64.00   3.00   0.50   27.00    --  -16.16 -64.00 147.62  134
  3  \w    -54.00   2.00   0.50   27.00    --  -16.16 -62.00 -42.07  112
  4  \w    -71.00  -3.00   0.50   27.00    --  -16.16 -60.00-111.60  136
  5  \w     22.00  78.00   0.50   27.00    --   16.24   0.00-150.00  112
  6  \w     16.00  68.00   0.50   27.00    --   16.24  19.00 -90.00  104
  7  \w    -47.00 -19.00   0.50   27.00    --   16.24   0.00-150.00   56
;
_diffrn_measurement_device 'four-circle diffractometer'
_diffrn_measurement_device_type 'Xcalibur, Sapphire3, Gemini'
_diffrn_measurement_method '\w scans'
_diffrn_radiation_type MoK\a
_diffrn_radiation_wavelength 0.71073
_diffrn_reflns_av_R_equivalents 0.0178
_diffrn_reflns_av_unetI/netI 0.0290
_diffrn_reflns_Laue_measured_fraction_full 0.996
_diffrn_reflns_Laue_measured_fraction_max 0.833
_diffrn_reflns_limit_h_max 10
_diffrn_reflns_limit_h_min -15
_diffrn_reflns_limit_k_max 18
_diffrn_reflns_limit_k_min -19
_diffrn_reflns_limit_l_max 22
_diffrn_reflns_limit_l_min -23
_diffrn_reflns_number 24143
_diffrn_reflns_point_group_measured_fraction_full 0.996
_diffrn_reflns_point_group_measured_fraction_max 0.833
_diffrn_reflns_theta_full 25.242
_diffrn_reflns_theta_max 29.437
_diffrn_reflns_theta_min 3.261
_exptl_absorpt_coefficient_mu 4.323
_exptl_absorpt_correction_T_max 0.722
_exptl_absorpt_correction_T_min 0.441
_exptl_absorpt_correction_type gaussian
_exptl_absorpt_process_details
;
CrysAlisPro 1.171.38.46 (Rigaku Oxford Diffraction, 2015)
Numerical absorption correction based on gaussian integration over
			a multifaceted crystal model
Empirical absorption correction using spherical harmonics,
 implemented in SCALE3 ABSPACK scaling algorithm.
;
_exptl_crystal_colour 'clear dark black'
_exptl_crystal_colour_lustre clear
_exptl_crystal_colour_modifier dark
_exptl_crystal_colour_primary black
_exptl_crystal_density_diffrn 2.260
_exptl_crystal_description block
_exptl_crystal_F_000 1700
_exptl_crystal_preparation 'electrical insulator'
_exptl_crystal_recrystallization_method 'Diffusion of iodine/hexane into donor/DCM'
_exptl_crystal_size_max 0.35
_exptl_crystal_size_mid 0.23
_exptl_crystal_size_min 0.101
_refine_diff_density_max 1.023
_refine_diff_density_min -0.776
_refine_diff_density_rms 0.092
_refine_ls_extinction_method none
_refine_ls_goodness_of_fit_ref 1.078
_refine_ls_hydrogen_treatment constr
_refine_ls_matrix_type full
_refine_ls_number_parameters 727
_refine_ls_number_reflns 12263
_refine_ls_number_restraints 1479
_refine_ls_restrained_S_all 1.025
_refine_ls_R_factor_all 0.0523
_refine_ls_R_factor_gt 0.0399
_refine_ls_shift/su_max 0.001
_refine_ls_shift/su_mean 0.000
_refine_ls_structure_factor_coef Fsqd
_refine_ls_weighting_details 'w=1/[\s^2^(Fo^2^)+(0.0315P)^2^+2.6382P] where P=(Fo^2^+2Fc^2^)/3'
_refine_ls_weighting_scheme calc
_refine_ls_wR_factor_gt 0.0826
_refine_ls_wR_factor_ref 0.0887
_reflns_Friedel_coverage 0.000
_reflns_number_gt 10030
_reflns_number_total 12263
_reflns_threshold_expression 'I > 2\s(I)'
_cod_data_source_file d0ce00954g2.cif
_cod_data_source_block 19ai3
_cod_original_cell_volume 2655.43(9)
_cod_database_code 7241258
_shelx_shelxl_version_number 2018/3
_shelx_space_group_comment
;
The symmetry employed for this shelxl refinement is uniquely defined
by the following loop, which should always be used as a source of
symmetry information in preference to the above space-group names.
They are only intended as comments.
;
_shelx_estimated_absorpt_t_max 0.669
_shelx_estimated_absorpt_t_min 0.313
_olex2_refinement_description
;
1. Fixed Uiso
 At 1.2 times of:
  All C(H) groups, All C(H,H) groups
2. Restrained distances
 C28-C27 \\sim C28B-C27B
 with sigma of 0.02
 S19B-C25B \\sim S19-C25
 with sigma of 0.02
 S17-C25 \\sim S17-C25B
 with sigma of 0.02
 S19-C27 \\sim S19B-C27B
 with sigma of 0.02
 C26-C25 \\sim C26B-C25B
 with sigma of 0.02
 C26-S19 \\sim C26B-S19B
 with sigma of 0.02
 S19B-C28B \\sim S19-C28
 with sigma of 0.02
 C27B-C26B \\sim C27-C26
 with sigma of 0.02
 S13-C23 \\sim S13-C23B \\sim S14-C24B \\sim S14-C24
 with sigma of 0.02
 C32B-C31B \\sim C32-C31
 with sigma of 0.02
 S20-C31 \\sim S20B-C31B
 with sigma of 0.02
 S5-C7 \\sim S5-C7B \\sim S6-C8B \\sim S6-C8
 with sigma of 0.02
 C8-C7 \\sim C8B-C7B
 with sigma of 0.02
 S20-C29 \\sim S20B-C29
 with sigma of 0.02
 C24B-C23B \\sim C24-C23
 with sigma of 0.02
 C30B-C29 \\sim C30-C29
 with sigma of 0.02
 S20-C30 \\sim S20B-C30B
 with sigma of 0.02
 C31-C30 \\sim C31B-C30B
 with sigma of 0.02
 S20-C32 \\sim S20B-C32B
 with sigma of 0.02
 C12-C11 \\sim C12B-C11B
 with sigma of 0.02
 C11B-C10B \\sim C11-C10
 with sigma of 0.02
 S9A-C12B \\sim S9-C12
 with sigma of 0.02
 S9A-C9 \\sim S9-C9
 with sigma of 0.02
 C9-C10B \\sim C9-C10
 with sigma of 0.02
 S9-C10 \\sim C10B-S9A
 with sigma of 0.02
 S9-C11 \\sim S9A-C11B
 with sigma of 0.02
 S10B-C16B \\sim S10-C16
 with sigma of 0.02
 C14-S10 \\sim C14B-S10B
 with sigma of 0.02
 C15-C14 \\sim C15B-C14B
 with sigma of 0.02
 S10B-C15B \\sim S10-C15
 with sigma of 0.02
 S10B-C13B \\sim S10-C13
 with sigma of 0.02
 C16-C15 \\sim C16B-C15B
 with sigma of 0.02
 C14B-C13B \\sim C14-C13
 with sigma of 0.02
 C13B-C15B \\sim C13-C15
 with sigma of 0.02
 S8-C13 \\sim S8-C13B
 with sigma of 0.02
3. Restrained planarity
 C9, S9A, C10B, C11B, C12B
 with sigma of 0.1
4. Uiso/Uaniso restraints and constraints
All non-hydrogen atoms have similar U: within 2A with sigma of 0.05 and sigma
for terminal atoms of 0.01 within 2A
5. Rigid body (RIGU) restrains
 All non-hydrogen atoms
 with sigma for 1-2 distances of 0.001 and sigma for 1-3 distances of 0.001
6. Others
 Sof(S20B)=Sof(C30B)=Sof(H30B)=Sof(C31B)=Sof(H31B)=Sof(C32B)=Sof(H32B)=1-FVAR(1)
 Sof(S20)=Sof(C30)=Sof(H30)=Sof(C31)=Sof(H31)=Sof(C32)=Sof(H32)=FVAR(1)
 Sof(C7)=Sof(H7a)=Sof(H7b)=Sof(C8)=Sof(H8a)=Sof(H8b)=1-FVAR(2)
 Sof(C7B)=Sof(H7Ba)=Sof(H7Bb)=Sof(C8B)=Sof(H8Ba)=Sof(H8Bb)=FVAR(2)
 Sof(C23B)=Sof(H23c)=Sof(H23d)=Sof(C24B)=Sof(H24c)=Sof(H24d)=1-FVAR(3)
 Sof(C23)=Sof(H23a)=Sof(H23b)=Sof(C24)=Sof(H24a)=Sof(H24b)=FVAR(3)
 Sof(S19B)=Sof(C25B)=Sof(C26B)=Sof(H26B)=Sof(C27B)=Sof(H27B)=Sof(C28B)=
 Sof(H28B)=1-FVAR(4)
 Sof(S19)=Sof(C25)=Sof(C26)=Sof(H26)=Sof(C27)=Sof(H27)=Sof(C28)=Sof(H28)=FVAR(4)
 Sof(S9A)=Sof(C10B)=Sof(H10B)=Sof(C11B)=Sof(H11B)=Sof(C12B)=Sof(H12B)=1-FVAR(5)
 Sof(S9)=Sof(C10)=Sof(H10)=Sof(C11)=Sof(H11)=Sof(C12)=Sof(H12)=FVAR(5)
 Sof(S10B)=Sof(C13B)=Sof(C14B)=Sof(H14B)=Sof(C15B)=Sof(H15B)=Sof(C16B)=
 Sof(H16B)=1-FVAR(6)
 Sof(S10)=Sof(C13)=Sof(C14)=Sof(H14)=Sof(C15)=Sof(H15)=Sof(C16)=Sof(H16)=FVAR(6)
7.a Secondary CH2 refined with riding coordinates:
 C7B(H7Ba,H7Bb), C8B(H8Ba,H8Bb), C7(H7a,H7b), C8(H8a,H8b), C23(H23a,H23b),
 C24(H24a,H24b), C23B(H23c,H23d), C24B(H24c,H24d)
7.b Aromatic/amide H refined with riding coordinates:
 C10(H10), C11(H11), C12(H12), C14(H14), C15(H15), C16(H16), C10B(H10B),
 C11B(H11B), C12B(H12B), C14B(H14B), C15B(H15B), C16B(H16B), C26(H26), C27(H27),
  C28(H28), C30(H30), C31(H31), C32(H32), C26B(H26B), C27B(H27B), C28B(H28B),
 C30B(H30B), C31B(H31B), C32B(H32B)
;
_olex2_submission_special_instructions 'No special instructions were received'
_oxdiff_exptl_absorpt_empirical_details
;
Empirical correction (ABSPACK) includes:
- Absorption correction using spherical harmonics
- Frame scaling
;

loop_
_space_group_symop_operation_xyz
'x, y, z'
'-x, -y, -z'

loop_
_atom_site_label
_atom_site_type_symbol
_atom_site_fract_x
_atom_site_fract_y
_atom_site_fract_z
_atom_site_U_iso_or_equiv
_atom_site_adp_type
_atom_site_occupancy
_atom_site_site_symmetry_order
_atom_site_calc_flag
_atom_site_refinement_flags_posn
_atom_site_refinement_flags_adp
_atom_site_refinement_flags_occupancy
_atom_site_disorder_assembly
_atom_site_disorder_group
I1 I 0.75140(4) 1.11327(3) 0.97341(2) 0.06611(11) Uani 1 1 d . . . . .
I2 I 0.55095(3) 1.12600(2) 0.83235(2) 0.04954(8) Uani 1 1 d . . . . .
I3 I 0.34632(3) 1.13542(3) 0.68880(2) 0.06029(10) Uani 1 1 d . . . . .
I4 I 0.31114(4) 0.62604(2) 0.53917(2) 0.06752(11) Uani 1 1 d . . . . .
I5 I 0.09334(3) 0.60972(2) 0.39815(2) 0.05057(9) Uani 1 1 d . . . . .
I6 I -0.12230(3) 0.59094(3) 0.25315(3) 0.06926(11) Uani 1 1 d . . . . .
S1 S 0.17904(9) 0.61708(8) 0.18337(6) 0.0375(2) Uani 1 1 d . U . . .
S2 S 0.30496(10) 0.57930(8) 0.06758(6) 0.0402(2) Uani 1 1 d . U . . .
S3 S -0.03813(9) 0.64738(8) 0.02786(6) 0.0365(2) Uani 1 1 d . U . . .
S4 S 0.09147(9) 0.60122(8) -0.08400(6) 0.0378(2) Uani 1 1 d . U . . .
S5 S 0.36417(11) 0.59634(10) 0.33244(7) 0.0498(3) Uani 1 1 d D U . . .
S6 S 0.51671(11) 0.55209(10) 0.19154(8) 0.0529(3) Uani 1 1 d D U . . .
S7 S -0.23724(11) 0.68235(10) -0.11431(7) 0.0523(3) Uani 1 1 d . U . . .
S8 S -0.09452(10) 0.62851(8) -0.23601(6) 0.0418(2) Uani 1 1 d D U . . .
C1 C 0.1806(3) 0.6069(3) 0.0829(2) 0.0323(8) Uani 1 1 d . U . . .
C2 C 0.0870(3) 0.6174(3) 0.0158(2) 0.0330(8) Uani 1 1 d . U . . .
C3 C 0.3181(4) 0.5944(3) 0.2254(2) 0.0361(8) Uani 1 1 d . U . . .
C4 C 0.3768(4) 0.5767(3) 0.1709(2) 0.0360(8) Uani 1 1 d . U . . .
C5 C -0.0981(4) 0.6571(3) -0.0763(2) 0.0352(8) Uani 1 1 d . U . . .
C6 C -0.0378(3) 0.6358(3) -0.1281(2) 0.0335(8) Uani 1 1 d . U . . .
C9 C -0.2570(4) 0.7322(3) -0.0261(3) 0.0463(10) Uani 1 1 d D U . . .
S9 S -0.32945(16) 0.65735(14) 0.03477(12) 0.0643(6) Uani 0.844(5) 1 d D U P A 1
S10 S 0.0910(2) 0.83035(11) -0.21941(14) 0.0554(5) Uani 0.900(5) 1 d D U P B 1
C7B C 0.4706(7) 0.5266(7) 0.3393(5) 0.054(2) Uani 0.641(12) 1 d D U P C 1
H7BA H 0.508445 0.522435 0.398554 0.064 Uiso 0.641(12) 1 calc R U P C 1
H7BB H 0.421224 0.459944 0.310721 0.064 Uiso 0.641(12) 1 calc R U P C 1
C8B C 0.5745(7) 0.5677(8) 0.3024(5) 0.052(2) Uani 0.641(12) 1 d D U P C 1
H8BA H 0.637843 0.535030 0.319780 0.062 Uiso 0.641(12) 1 calc R U P C 1
H8BB H 0.615970 0.637451 0.323938 0.062 Uiso 0.641(12) 1 calc R U P C 1
C10 C -0.2445(7) 0.8243(6) -0.0029(5) 0.0536(15) Uani 0.844(5) 1 d D U P A 1
H10 H -0.208816 0.876621 -0.028935 0.064 Uiso 0.844(5) 1 calc R U P A 1
C11 C -0.2902(7) 0.8357(5) 0.0648(5) 0.0579(16) Uani 0.844(5) 1 d D U P A 1
H11 H -0.288650 0.896034 0.088781 0.070 Uiso 0.844(5) 1 calc R U P A 1
C12 C -0.3353(7) 0.7516(5) 0.0905(5) 0.0598(17) Uani 0.844(5) 1 d D U P A 1
H12 H -0.367594 0.745881 0.136020 0.072 Uiso 0.844(5) 1 calc R U P A 1
C13 C 0.0314(5) 0.7097(4) -0.2589(3) 0.0364(12) Uani 0.900(5) 1 d D U P B 1
C14 C 0.0861(13) 0.6872(9) -0.3129(8) 0.053(2) Uani 0.900(5) 1 d D U P B 1
H14 H 0.066109 0.623539 -0.339935 0.064 Uiso 0.900(5) 1 calc R U P B 1
C15 C 0.1779(7) 0.7700(5) -0.3247(5) 0.0647(17) Uani 0.900(5) 1 d D U P B 1
H15 H 0.224927 0.768015 -0.361471 0.078 Uiso 0.900(5) 1 calc R U P B 1
C16 C 0.1904(6) 0.8508(5) -0.2782(4) 0.0606(15) Uani 0.900(5) 1 d D U P B 1
H16 H 0.247756 0.912565 -0.277869 0.073 Uiso 0.900(5) 1 calc R U P B 1
S9A S -0.1988(13) 0.8619(8) -0.0110(8) 0.070(3) Uani 0.156(5) 1 d D U P A 2
S10B S 0.093(4) 0.685(2) -0.326(2) 0.060(6) Uani 0.100(5) 1 d D U P B 2
C7 C 0.5195(11) 0.5964(13) 0.3567(9) 0.059(4) Uani 0.359(12) 1 d D U P C 2
H7A H 0.575226 0.661458 0.354251 0.070 Uiso 0.359(12) 1 calc R U P C 2
H7B H 0.547358 0.581397 0.413827 0.070 Uiso 0.359(12) 1 calc R U P C 2
C8 C 0.5287(17) 0.5223(13) 0.2961(7) 0.057(4) Uani 0.359(12) 1 d D U P C 2
H8A H 0.461675 0.460394 0.291878 0.068 Uiso 0.359(12) 1 calc R U P C 2
H8B H 0.609792 0.511594 0.319465 0.068 Uiso 0.359(12) 1 calc R U P C 2
C10B C -0.325(2) 0.7065(17) 0.0250(14) 0.051(5) Uani 0.156(5) 1 d D U P A 2
H10B H -0.367007 0.640631 0.027433 0.061 Uiso 0.156(5) 1 calc R U P A 2
C11B C -0.331(3) 0.784(2) 0.0758(19) 0.048(5) Uani 0.156(5) 1 d D U P A 2
H11B H -0.375832 0.776169 0.115027 0.058 Uiso 0.156(5) 1 calc R U P A 2
C12B C -0.265(4) 0.869(2) 0.060(2) 0.051(6) Uani 0.156(5) 1 d D U P A 2
H12B H -0.257638 0.928969 0.088803 0.061 Uiso 0.156(5) 1 calc R U P A 2
C13B C 0.044(4) 0.709(3) -0.245(3) 0.041(6) Uani 0.100(5) 1 d D U P B 2
C14B C 0.078(6) 0.804(3) -0.218(4) 0.036(8) Uani 0.100(5) 1 d D U P B 2
H14B H 0.048518 0.830026 -0.179549 0.043 Uiso 0.100(5) 1 calc R U P B 2
C15B C 0.165(5) 0.860(2) -0.255(3) 0.043(8) Uani 0.100(5) 1 d D U P B 2
H15B H 0.205571 0.927939 -0.240747 0.052 Uiso 0.100(5) 1 calc R U P B 2
C16B C 0.181(6) 0.805(3) -0.313(4) 0.049(8) Uani 0.100(5) 1 d D U P B 2
H16B H 0.236308 0.829999 -0.344623 0.059 Uiso 0.100(5) 1 calc R U P B 2
S11 S 0.24206(10) 0.92252(8) 0.48345(6) 0.0406(2) Uani 1 1 d . U . . .
S12 S 0.35071(9) 0.85720(7) 0.36791(6) 0.0364(2) Uani 1 1 d . U . . .
S13 S 0.01614(10) 0.92780(10) 0.35828(8) 0.0509(3) Uani 1 1 d D U . . .
S14 S 0.15359(10) 0.85746(9) 0.21713(7) 0.0472(3) Uani 1 1 d D U . . .
S15 S 0.47010(9) 0.92175(8) 0.63612(6) 0.0369(2) Uani 1 1 d . U . . .
S16 S 0.58010(9) 0.84613(8) 0.52548(6) 0.0366(2) Uani 1 1 d . U . . .
S17 S 0.65465(9) 0.89841(8) 0.79104(6) 0.0406(2) Uani 1 1 d D U . . .
S18 S 0.77486(12) 0.81063(10) 0.67053(7) 0.0559(3) Uani 1 1 d . U . . .
C17 C 0.3621(3) 0.8877(3) 0.4693(2) 0.0327(8) Uani 1 1 d . U . . .
C18 C 0.4608(3) 0.8864(3) 0.5365(2) 0.0330(8) Uani 1 1 d . U . . .
C19 C 0.1578(4) 0.9050(3) 0.3794(3) 0.0364(8) Uani 1 1 d . U . . .
C20 C 0.2084(3) 0.8760(3) 0.3249(2) 0.0347(8) Uani 1 1 d . U . . .
C21 C 0.5955(3) 0.8834(3) 0.6830(2) 0.0341(8) Uani 1 1 d . U . . .
C22 C 0.6457(3) 0.8484(3) 0.6311(2) 0.0340(8) Uani 1 1 d . U . . .
C29 C 0.7954(4) 0.7613(3) 0.5826(3) 0.0414(9) Uani 1 1 d D U . . .
S19 S 0.4708(2) 0.69772(12) 0.78008(14) 0.0530(5) Uani 0.866(5) 1 d D U P D 1
S20 S 0.7455(3) 0.63757(15) 0.55597(17) 0.0489(7) Uani 0.681(5) 1 d D U P E 1
C23 C -0.0189(8) 0.9350(6) 0.2486(4) 0.054(2) Uani 0.743(12) 1 d D U P F 1
H23A H -0.105763 0.935516 0.226469 0.065 Uiso 0.743(12) 1 calc R U P F 1
H23B H 0.037603 0.996944 0.240772 0.065 Uiso 0.743(12) 1 calc R U P F 1
C24 C -0.0054(6) 0.8529(6) 0.1987(4) 0.053(2) Uani 0.743(12) 1 d D U P F 1
H24A H -0.043134 0.854289 0.138907 0.064 Uiso 0.743(12) 1 calc R U P F 1
H24B H -0.052948 0.790763 0.212337 0.064 Uiso 0.743(12) 1 calc R U P F 1
C25 C 0.5302(6) 0.8190(4) 0.8171(4) 0.0337(13) Uani 0.866(5) 1 d D U P D 1
C26 C 0.4768(13) 0.8428(8) 0.8714(8) 0.050(2) Uani 0.866(5) 1 d D U P D 1
H26 H 0.496650 0.907065 0.896959 0.060 Uiso 0.866(5) 1 calc R U P D 1
C27 C 0.3865(10) 0.7606(5) 0.8866(6) 0.0573(19) Uani 0.866(5) 1 d D U P D 1
H27 H 0.341149 0.763779 0.924175 0.069 Uiso 0.866(5) 1 calc R U P D 1
C28 C 0.3740(8) 0.6784(5) 0.8411(5) 0.0582(18) Uani 0.866(5) 1 d D U P D 1
H28 H 0.318058 0.616709 0.842579 0.070 Uiso 0.866(5) 1 calc R U P D 1
C30 C 0.8728(14) 0.8072(8) 0.5428(8) 0.064(3) Uani 0.681(5) 1 d D U P E 1
H30 H 0.915488 0.874994 0.553618 0.077 Uiso 0.681(5) 1 calc R U P E 1
C31 C 0.8846(16) 0.7434(8) 0.4819(9) 0.062(3) Uani 0.681(5) 1 d D U P E 1
H31 H 0.929919 0.764665 0.444269 0.074 Uiso 0.681(5) 1 calc R U P E 1
C32 C 0.8249(16) 0.6504(8) 0.4837(10) 0.047(2) Uani 0.681(5) 1 d D U P E 1
H32 H 0.826038 0.597826 0.449434 0.057 Uiso 0.681(5) 1 calc R U P E 1
S19B S 0.474(2) 0.8573(13) 0.8860(14) 0.055(4) Uani 0.134(5) 1 d D U P D 2
S20B S 0.8734(7) 0.8312(4) 0.5218(5) 0.0605(16) Uani 0.319(5) 1 d D U P E 2
C23B C -0.0556(16) 0.8846(18) 0.2497(8) 0.052(5) Uani 0.257(12) 1 d D U P F 2
H23C H -0.089546 0.813013 0.241166 0.062 Uiso 0.257(12) 1 calc R U P F 2
H23D H -0.126272 0.909001 0.227894 0.062 Uiso 0.257(12) 1 calc R U P F 2
C24B C 0.0375(17) 0.9173(18) 0.2018(14) 0.056(5) Uani 0.257(12) 1 d D U P F 2
H24C H 0.081232 0.987748 0.218333 0.067 Uiso 0.257(12) 1 calc R U P F 2
H24D H -0.009569 0.906277 0.141867 0.067 Uiso 0.257(12) 1 calc R U P F 2
C25B C 0.519(4) 0.823(2) 0.806(3) 0.039(6) Uani 0.134(5) 1 d D U P D 2
C26B C 0.483(5) 0.728(2) 0.785(3) 0.047(7) Uani 0.134(5) 1 d D U P D 2
H26B H 0.512638 0.696681 0.748570 0.057 Uiso 0.134(5) 1 calc R U P D 2
C27B C 0.395(5) 0.6777(19) 0.824(3) 0.047(7) Uani 0.134(5) 1 d D U P D 2
H27B H 0.343757 0.611618 0.808468 0.056 Uiso 0.134(5) 1 calc R U P D 2
C28B C 0.394(7) 0.7375(18) 0.886(4) 0.049(7) Uani 0.134(5) 1 d D U P D 2
H28B H 0.353769 0.715898 0.926575 0.059 Uiso 0.134(5) 1 calc R U P D 2
C30B C 0.761(3) 0.6681(11) 0.5546(15) 0.053(4) Uani 0.319(5) 1 d D U P E 2
H30B H 0.711731 0.619300 0.577383 0.064 Uiso 0.319(5) 1 calc R U P E 2
C31B C 0.804(4) 0.6463(16) 0.489(2) 0.052(5) Uani 0.319(5) 1 d D U P E 2
H31B H 0.790950 0.582746 0.464671 0.063 Uiso 0.319(5) 1 calc R U P E 2
C32B C 0.864(3) 0.7272(14) 0.4649(19) 0.053(5) Uani 0.319(5) 1 d D U P E 2
H32B H 0.899035 0.727628 0.420771 0.063 Uiso 0.319(5) 1 calc R U P E 2

loop_
_atom_site_aniso_label
_atom_site_aniso_U_11
_atom_site_aniso_U_22
_atom_site_aniso_U_33
_atom_site_aniso_U_23
_atom_site_aniso_U_13
_atom_site_aniso_U_12
I1 0.0837(3) 0.0588(2) 0.04517(19) -0.00146(15) 0.01273(17) 0.01669(18)
I2 0.05570(18) 0.04365(17) 0.05710(19) 0.00349(14) 0.02861(15) 0.01779(14)
I3 0.05509(19) 0.0656(2) 0.0715(2) 0.01299(17) 0.02693(17) 0.02870(16)
I4 0.0837(3) 0.04747(19) 0.0543(2) 0.00598(15) 0.01089(18) 0.00793(17)
I5 0.05062(17) 0.04187(16) 0.0623(2) 0.00066(14) 0.02704(15) 0.01187(13)
I6 0.05003(19) 0.0746(3) 0.0808(3) 0.0024(2) 0.01983(18) 0.01916(17)
S1 0.0371(5) 0.0473(6) 0.0363(5) 0.0092(4) 0.0141(4) 0.0227(5)
S2 0.0364(5) 0.0567(7) 0.0385(6) 0.0151(5) 0.0171(4) 0.0246(5)
S3 0.0368(5) 0.0484(6) 0.0313(5) 0.0078(4) 0.0119(4) 0.0224(5)
S4 0.0347(5) 0.0507(6) 0.0365(5) 0.0131(4) 0.0174(4) 0.0193(5)
S5 0.0457(6) 0.0723(8) 0.0337(6) 0.0091(5) 0.0098(5) 0.0251(6)
S6 0.0396(6) 0.0776(9) 0.0544(7) 0.0174(6) 0.0171(5) 0.0340(6)
S7 0.0483(6) 0.0795(9) 0.0363(6) 0.0021(5) 0.0042(5) 0.0407(6)
S8 0.0356(5) 0.0538(6) 0.0321(5) 0.0103(5) 0.0103(4) 0.0089(5)
C1 0.0327(17) 0.0333(19) 0.0376(18) 0.0115(15) 0.0153(13) 0.0154(15)
C2 0.0334(17) 0.036(2) 0.0354(17) 0.0109(15) 0.0146(13) 0.0147(16)
C3 0.0333(19) 0.040(2) 0.0384(18) 0.0086(16) 0.0112(14) 0.0156(16)
C4 0.0327(18) 0.041(2) 0.0381(19) 0.0105(16) 0.0115(14) 0.0164(16)
C5 0.0343(19) 0.039(2) 0.0336(19) 0.0079(16) 0.0092(14) 0.0152(16)
C6 0.0311(18) 0.037(2) 0.0333(17) 0.0098(15) 0.0102(14) 0.0110(15)
C9 0.041(2) 0.066(2) 0.036(2) 0.0049(18) 0.0049(17) 0.030(2)
S9 0.0611(10) 0.0707(13) 0.0721(12) 0.0104(9) 0.0347(9) 0.0241(9)
S10 0.0555(11) 0.0436(9) 0.0625(10) 0.0030(9) 0.0166(8) 0.0125(9)
C7B 0.044(4) 0.071(6) 0.049(4) 0.021(4) 0.011(3) 0.025(4)
C8B 0.039(4) 0.070(6) 0.045(4) 0.012(4) 0.006(3) 0.021(4)
C10 0.055(4) 0.068(3) 0.041(3) 0.004(3) 0.005(3) 0.033(3)
C11 0.063(4) 0.070(4) 0.044(3) -0.001(3) 0.009(3) 0.035(4)
C12 0.061(4) 0.078(4) 0.055(4) 0.009(3) 0.021(3) 0.041(3)
C13 0.033(2) 0.045(2) 0.031(2) 0.0144(18) 0.008(2) 0.0135(18)
C14 0.050(4) 0.059(3) 0.056(5) 0.015(3) 0.030(4) 0.014(3)
C15 0.062(3) 0.065(3) 0.077(4) 0.021(3) 0.043(3) 0.014(3)
C16 0.054(3) 0.058(2) 0.072(4) 0.022(2) 0.030(3) 0.010(2)
S9A 0.082(8) 0.071(6) 0.045(5) -0.002(4) -0.003(5) 0.030(5)
S10B 0.062(10) 0.076(10) 0.054(10) 0.014(7) 0.036(8) 0.020(8)
C7 0.042(6) 0.075(9) 0.049(5) -0.002(6) -0.001(4) 0.020(6)
C8 0.049(9) 0.078(9) 0.046(5) 0.010(6) 0.002(5) 0.036(7)
C10B 0.060(10) 0.058(7) 0.054(8) 0.015(6) 0.023(8) 0.040(7)
C11B 0.064(12) 0.059(8) 0.043(10) 0.020(7) 0.017(9) 0.049(8)
C12B 0.073(13) 0.059(7) 0.029(9) 0.013(7) 0.009(10) 0.039(9)
C13B 0.032(10) 0.049(8) 0.043(10) 0.014(8) 0.019(8) 0.008(8)
C14B 0.025(13) 0.049(9) 0.037(12) 0.015(8) 0.019(11) 0.008(8)
C15B 0.040(14) 0.050(8) 0.050(13) 0.014(8) 0.035(11) 0.009(9)
C16B 0.052(14) 0.054(11) 0.054(13) 0.014(9) 0.039(11) 0.013(10)
S11 0.0358(5) 0.0550(7) 0.0373(6) 0.0108(5) 0.0147(4) 0.0202(5)
S12 0.0334(5) 0.0417(6) 0.0379(5) 0.0074(4) 0.0116(4) 0.0173(4)
S13 0.0395(6) 0.0711(8) 0.0516(7) 0.0122(6) 0.0147(5) 0.0310(6)
S14 0.0437(6) 0.0602(7) 0.0374(6) 0.0030(5) 0.0075(5) 0.0221(5)
S15 0.0354(5) 0.0457(6) 0.0374(5) 0.0116(4) 0.0162(4) 0.0194(4)
S16 0.0367(5) 0.0464(6) 0.0333(5) 0.0101(4) 0.0132(4) 0.0204(4)
S17 0.0353(5) 0.0510(6) 0.0323(5) 0.0059(4) 0.0094(4) 0.0109(5)
S18 0.0557(7) 0.0864(9) 0.0372(6) 0.0037(6) 0.0065(5) 0.0481(7)
C17 0.0325(17) 0.0331(19) 0.0365(17) 0.0118(15) 0.0139(13) 0.0128(15)
C18 0.0317(17) 0.036(2) 0.0371(17) 0.0131(15) 0.0133(13) 0.0149(15)
C19 0.0344(18) 0.036(2) 0.042(2) 0.0109(16) 0.0133(15) 0.0143(16)
C20 0.0298(18) 0.035(2) 0.0388(18) 0.0078(15) 0.0111(13) 0.0093(15)
C21 0.0315(18) 0.038(2) 0.0345(17) 0.0081(15) 0.0110(14) 0.0129(16)
C22 0.0320(18) 0.040(2) 0.0311(18) 0.0071(15) 0.0078(14) 0.0149(15)
C29 0.041(2) 0.047(2) 0.041(2) 0.0064(16) 0.0100(17) 0.0227(18)
S19 0.0597(11) 0.0418(9) 0.0546(10) -0.0004(8) 0.0190(8) 0.0127(9)
S20 0.0541(13) 0.0444(12) 0.0459(12) 0.0054(10) 0.0167(9) 0.0121(11)
C23 0.049(4) 0.064(4) 0.051(3) 0.004(3) 0.002(3) 0.032(4)
C24 0.041(3) 0.059(4) 0.051(3) -0.003(3) -0.001(2) 0.019(3)
C25 0.032(2) 0.041(3) 0.026(2) 0.0086(18) 0.003(2) 0.0152(19)
C26 0.052(4) 0.054(3) 0.049(4) 0.006(3) 0.024(4) 0.015(3)
C27 0.060(4) 0.057(3) 0.065(4) 0.016(3) 0.034(3) 0.019(3)
C28 0.056(4) 0.053(2) 0.072(5) 0.014(3) 0.036(3) 0.011(2)
C30 0.086(6) 0.049(4) 0.079(7) 0.014(3) 0.050(6) 0.028(4)
C31 0.069(7) 0.053(4) 0.075(7) 0.006(4) 0.043(6) 0.018(4)
C32 0.049(6) 0.053(3) 0.047(5) 0.005(3) 0.024(4) 0.020(3)
S19B 0.053(7) 0.062(8) 0.053(8) 0.007(5) 0.028(6) 0.016(5)
S20B 0.072(3) 0.056(3) 0.068(3) 0.011(2) 0.037(3) 0.027(3)
C23B 0.036(6) 0.064(11) 0.048(7) 0.002(7) 0.006(4) 0.013(8)
C24B 0.044(7) 0.074(12) 0.060(8) 0.024(8) 0.016(6) 0.032(8)
C25B 0.033(10) 0.047(8) 0.037(9) 0.009(7) 0.014(8) 0.012(8)
C26B 0.045(13) 0.047(8) 0.056(12) 0.007(8) 0.031(11) 0.010(8)
C27B 0.044(13) 0.046(8) 0.058(12) 0.009(8) 0.031(10) 0.013(8)
C28B 0.050(15) 0.047(10) 0.059(12) 0.010(8) 0.035(11) 0.013(9)
C30B 0.063(10) 0.048(3) 0.049(7) 0.003(4) 0.014(7) 0.022(5)
C31B 0.061(13) 0.043(5) 0.047(8) -0.004(5) 0.011(8) 0.015(6)
C32B 0.069(12) 0.039(6) 0.057(8) -0.004(6) 0.025(8) 0.022(7)

loop_
_atom_type_symbol
_atom_type_description
_atom_type_scat_dispersion_real
_atom_type_scat_dispersion_imag
_atom_type_scat_source
C C 0.0033 0.0016 'International Tables Vol C Tables 4.2.6.8 and 6.1.1.4'
H H 0.0000 0.0000 'International Tables Vol C Tables 4.2.6.8 and 6.1.1.4'
I I -0.4742 1.8119 'International Tables Vol C Tables 4.2.6.8 and 6.1.1.4'
S S 0.1246 0.1234 'International Tables Vol C Tables 4.2.6.8 and 6.1.1.4'

loop_
_exptl_crystal_face_index_h
_exptl_crystal_face_index_k
_exptl_crystal_face_index_l
_exptl_crystal_face_perp_dist
12 3 -18 0.0667
-13 -3 18 0.0992
-3 10 20 0.1005
-2 -15 -10 0.1531
-2 -14 18 0.0640
3 14 -18 0.0369
-16 12 3 0.1173
16 -12 -3 0.1173
0 15 -17 0.0311
1 -12 -16 0.1279
-8 18 11 0.1076
9 8 8 0.1379
-3 18 -13 0.0297
11 -16 -13 0.1165
-9 -1 23 0.0806

loop_
_geom_angle_atom_site_label_1
_geom_angle_atom_site_label_2
_geom_angle_atom_site_label_3
_geom_angle
_geom_angle_site_symmetry_1
_geom_angle_site_symmetry_3
_geom_angle_publ_flag
I1 I2 I3 179.066(14) . . ?
I4 I5 I6 178.292(15) . . ?
C1 S1 C3 95.61(18) . . ?
C1 S2 C4 95.63(18) . . ?
C2 S3 C5 94.59(18) . . ?
C2 S4 C6 94.96(18) . . ?
C3 S5 C7B 98.0(3) . . ?
C3 S5 C7 103.6(5) . . ?
C4 S6 C8B 103.8(3) . . ?
C4 S6 C8 97.9(6) . . ?
C9 S7 C5 103.95(19) . . ?
C6 S8 C13 102.7(2) . . ?
C13B S8 C6 94.9(19) . . ?
S1 C1 S2 115.7(2) . . ?
C2 C1 S1 123.7(3) . . ?
C2 C1 S2 120.5(3) . . ?
S4 C2 S3 116.5(2) . . ?
C1 C2 S3 122.4(3) . . ?
C1 C2 S4 121.1(3) . . ?
S1 C3 S5 115.3(2) . . ?
C4 C3 S1 116.5(3) . . ?
C4 C3 S5 128.2(3) . . ?
S2 C4 S6 114.9(2) . . ?
C3 C4 S2 116.5(3) . . ?
C3 C4 S6 128.6(3) . . ?
S3 C5 S7 121.6(2) . . ?
C6 C5 S3 116.9(3) . . ?
C6 C5 S7 121.2(3) . . ?
S4 C6 S8 119.6(2) . . ?
C5 C6 S4 116.8(3) . . ?
C5 C6 S8 123.2(3) . . ?
S7 C9 S9 120.2(3) . . ?
S7 C9 S9A 112.3(5) . . ?
C10 C9 S7 128.9(5) . . ?
C10 C9 S9 109.8(4) . . ?
C10B C9 S7 139.1(11) . . ?
C10B C9 S9A 106.7(11) . . ?
C12 S9 C9 91.7(3) . . ?
C13 S10 C16 90.8(3) . . ?
S5 C7B H7BA 108.6 . . ?
S5 C7B H7BB 108.6 . . ?
H7BA C7B H7BB 107.6 . . ?
C8B C7B S5 114.7(6) . . ?
C8B C7B H7BA 108.6 . . ?
C8B C7B H7BB 108.6 . . ?
S6 C8B H8BA 109.3 . . ?
S6 C8B H8BB 109.3 . . ?
C7B C8B S6 111.6(6) . . ?
C7B C8B H8BA 109.3 . . ?
C7B C8B H8BB 109.3 . . ?
H8BA C8B H8BB 108.0 . . ?
C9 C10 H10 123.4 . . ?
C9 C10 C11 113.2(6) . . ?
C11 C10 H10 123.4 . . ?
C10 C11 H11 124.0 . . ?
C12 C11 C10 111.9(6) . . ?
C12 C11 H11 124.0 . . ?
S9 C12 H12 123.3 . . ?
C11 C12 S9 113.3(5) . . ?
C11 C12 H12 123.3 . . ?
S10 C13 S8 122.8(3) . . ?
C14 C13 S8 124.7(6) . . ?
C14 C13 S10 112.4(5) . . ?
C13 C14 H14 124.0 . . ?
C13 C14 C15 112.0(9) . . ?
C15 C14 H14 124.0 . . ?
C14 C15 H15 123.8 . . ?
C16 C15 C14 112.4(7) . . ?
C16 C15 H15 123.8 . . ?
S10 C16 H16 123.8 . . ?
C15 C16 S10 112.4(5) . . ?
C15 C16 H16 123.8 . . ?
C12B S9A C9 92.2(11) . . ?
C13B S10B C16B 89.5(13) . . ?
S5 C7 H7A 109.6 . . ?
S5 C7 H7B 109.6 . . ?
H7A C7 H7B 108.1 . . ?
C8 C7 S5 110.3(11) . . ?
C8 C7 H7A 109.6 . . ?
C8 C7 H7B 109.6 . . ?
S6 C8 H8A 108.2 . . ?
S6 C8 H8B 108.2 . . ?
C7 C8 S6 116.2(11) . . ?
C7 C8 H8A 108.2 . . ?
C7 C8 H8B 108.2 . . ?
H8A C8 H8B 107.4 . . ?
C9 C10B H10B 122.1 . . ?
C9 C10B C11B 115.8(15) . . ?
C11B C10B H10B 122.1 . . ?
C10B C11B H11B 124.8 . . ?
C12B C11B C10B 110.4(19) . . ?
C12B C11B H11B 124.8 . . ?
S9A C12B H12B 122.6 . . ?
C11B C12B S9A 115(2) . . ?
C11B C12B H12B 122.6 . . ?
S10B C13B S8 119(2) . . ?
C14B C13B S8 121(3) . . ?
C14B C13B S10B 112.8(15) . . ?
C13B C14B H14B 123.8 . . ?
C13B C14B C15B 112.4(18) . . ?
C15B C14B H14B 123.8 . . ?
C14B C15B H15B 124.5 . . ?
C16B C15B C14B 111(2) . . ?
C16B C15B H15B 124.5 . . ?
S10B C16B H16B 123.3 . . ?
C15B C16B S10B 113(2) . . ?
C15B C16B H16B 123.3 . . ?
C17 S11 C19 95.84(19) . . ?
C17 S12 C20 95.77(19) . . ?
C19 S13 C23 100.8(3) . . ?
C19 S13 C23B 102.7(7) . . ?
C20 S14 C24 101.0(3) . . ?
C20 S14 C24B 99.1(7) . . ?
C18 S15 C21 95.62(18) . . ?
C22 S16 C18 94.47(18) . . ?
C21 S17 C25 102.1(3) . . ?
C21 S17 C25B 96.0(18) . . ?
C29 S18 C22 103.97(19) . . ?
S12 C17 S11 115.3(2) . . ?
C18 C17 S11 121.0(3) . . ?
C18 C17 S12 123.7(3) . . ?
S15 C18 S16 115.8(2) . . ?
C17 C18 S15 121.6(3) . . ?
C17 C18 S16 122.6(3) . . ?
S11 C19 S13 114.8(2) . . ?
C20 C19 S11 117.0(3) . . ?
C20 C19 S13 128.2(3) . . ?
S14 C20 S12 114.9(2) . . ?
C19 C20 S12 116.1(3) . . ?
C19 C20 S14 129.0(3) . . ?
S15 C21 S17 119.7(2) . . ?
C22 C21 S15 116.0(3) . . ?
C22 C21 S17 124.2(3) . . ?
S16 C22 S18 121.9(2) . . ?
C21 C22 S16 117.6(3) . . ?
C21 C22 S18 120.5(3) . . ?
S18 C29 S20B 122.9(3) . . ?
S20 C29 S18 119.9(3) . . ?
C30 C29 S18 125.8(6) . . ?
C30 C29 S20 112.3(6) . . ?
C30B C29 S18 126.4(10) . . ?
C30B C29 S20B 110.6(9) . . ?
C25 S19 C28 91.0(3) . . ?
C29 S20 C32 90.6(4) . . ?
S13 C23 H23A 108.7 . . ?
S13 C23 H23B 108.7 . . ?
H23A C23 H23B 107.6 . . ?
C24 C23 S13 114.0(5) . . ?
C24 C23 H23A 108.7 . . ?
C24 C23 H23B 108.7 . . ?
S14 C24 H24A 108.8 . . ?
S14 C24 H24B 108.8 . . ?
C23 C24 S14 113.8(5) . . ?
C23 C24 H24A 108.8 . . ?
C23 C24 H24B 108.8 . . ?
H24A C24 H24B 107.7 . . ?
S19 C25 S17 122.3(4) . . ?
C26 C25 S17 125.4(6) . . ?
C26 C25 S19 112.2(6) . . ?
C25 C26 H26 123.7 . . ?
C25 C26 C27 112.7(9) . . ?
C27 C26 H26 123.7 . . ?
C26 C27 H27 124.1 . . ?
C28 C27 C26 111.8(7) . . ?
C28 C27 H27 124.1 . . ?
S19 C28 H28 123.8 . . ?
C27 C28 S19 112.3(6) . . ?
C27 C28 H28 123.8 . . ?
C29 C30 H30 123.8 . . ?
C29 C30 C31 112.5(11) . . ?
C31 C30 H30 123.8 . . ?
C30 C31 H31 123.7 . . ?
C32 C31 C30 112.6(12) . . ?
C32 C31 H31 123.7 . . ?
S20 C32 H32 124.2 . . ?
C31 C32 S20 111.7(10) . . ?
C31 C32 H32 124.2 . . ?
C25B S19B C28B 89.0(14) . . ?
C32B S20B C29 89.7(10) . . ?
S13 C23B H23C 109.3 . . ?
S13 C23B H23D 109.3 . . ?
H23C C23B H23D 108.0 . . ?
C24B C23B S13 111.4(14) . . ?
C24B C23B H23C 109.3 . . ?
C24B C23B H23D 109.3 . . ?
S14 C24B H24C 108.5 . . ?
S14 C24B H24D 108.5 . . ?
C23B C24B S14 115.1(15) . . ?
C23B C24B H24C 108.5 . . ?
C23B C24B H24D 108.5 . . ?
H24C C24B H24D 107.5 . . ?
S19B C25B S17 118.6(18) . . ?
C26B C25B S17 120(3) . . ?
C26B C25B S19B 114.3(18) . . ?
C25B C26B H26B 124.3 . . ?
C25B C26B C27B 111(2) . . ?
C27B C26B H26B 124.3 . . ?
C26B C27B H27B 124.8 . . ?
C28B C27B C26B 110(2) . . ?
C28B C27B H27B 124.8 . . ?
S19B C28B H28B 123.4 . . ?
C27B C28B S19B 113(2) . . ?
C27B C28B H28B 123.4 . . ?
C29 C30B H30B 122.3 . . ?
C29 C30B C31B 115.3(16) . . ?
C31B C30B H30B 122.3 . . ?
C30B C31B H31B 124.7 . . ?
C32B C31B C30B 111(2) . . ?
C32B C31B H31B 124.7 . . ?
S20B C32B H32B 123.2 . . ?
C31B C32B S20B 114(2) . . ?
C31B C32B H32B 123.2 . . ?

loop_
_geom_bond_atom_site_label_1
_geom_bond_atom_site_label_2
_geom_bond_distance
_geom_bond_site_symmetry_2
_geom_bond_publ_flag
I1 I2 2.9086(5) . ?
I2 I3 2.9468(5) . ?
I4 I5 2.9114(5) . ?
I5 I6 2.9272(5) . ?
S1 C1 1.710(4) . ?
S1 C3 1.734(4) . ?
S2 C1 1.720(4) . ?
S2 C4 1.726(4) . ?
S3 C2 1.725(4) . ?
S3 C5 1.737(4) . ?
S4 C2 1.717(4) . ?
S4 C6 1.734(4) . ?
S5 C3 1.739(4) . ?
S5 C7B 1.830(7) . ?
S5 C7 1.762(11) . ?
S6 C4 1.740(4) . ?
S6 C8B 1.787(7) . ?
S6 C8 1.823(12) . ?
S7 C5 1.744(4) . ?
S7 C9 1.742(5) . ?
S8 C6 1.747(4) . ?
S8 C13 1.752(4) . ?
S8 C13B 1.745(18) . ?
C1 C2 1.395(5) . ?
C3 C4 1.361(5) . ?
C5 C6 1.358(5) . ?
C9 S9 1.743(5) . ?
C9 C10 1.340(8) . ?
C9 S9A 1.793(11) . ?
C9 C10B 1.336(17) . ?
S9 C12 1.669(7) . ?
S10 C13 1.714(6) . ?
S10 C16 1.715(7) . ?
C7B H7BA 0.9900 . ?
C7B H7BB 0.9900 . ?
C7B C8B 1.511(10) . ?
C8B H8BA 0.9900 . ?
C8B H8BB 0.9900 . ?
C10 H10 0.9500 . ?
C10 C11 1.423(9) . ?
C11 H11 0.9500 . ?
C11 C12 1.332(9) . ?
C12 H12 0.9500 . ?
C13 C14 1.344(10) . ?
C14 H14 0.9500 . ?
C14 C15 1.426(12) . ?
C15 H15 0.9500 . ?
C15 C16 1.339(8) . ?
C16 H16 0.9500 . ?
S9A C12B 1.636(19) . ?
S10B C13B 1.71(2) . ?
S10B C16B 1.72(2) . ?
C7 H7A 0.9900 . ?
C7 H7B 0.9900 . ?
C7 C8 1.511(15) . ?
C8 H8A 0.9900 . ?
C8 H8B 0.9900 . ?
C10B H10B 0.9500 . ?
C10B C11B 1.43(2) . ?
C11B H11B 0.9500 . ?
C11B C12B 1.33(2) . ?
C12B H12B 0.9500 . ?
C13B C14B 1.34(2) . ?
C14B H14B 0.9500 . ?
C14B C15B 1.42(2) . ?
C15B H15B 0.9500 . ?
C15B C16B 1.34(2) . ?
C16B H16B 0.9500 . ?
S11 C17 1.717(4) . ?
S11 C19 1.726(4) . ?
S12 C17 1.715(4) . ?
S12 C20 1.742(4) . ?
S13 C19 1.746(4) . ?
S13 C23 1.804(6) . ?
S13 C23B 1.788(13) . ?
S14 C20 1.735(4) . ?
S14 C24 1.793(6) . ?
S14 C24B 1.807(13) . ?
S15 C18 1.708(4) . ?
S15 C21 1.738(4) . ?
S16 C18 1.736(4) . ?
S16 C22 1.733(4) . ?
S17 C21 1.743(4) . ?
S17 C25 1.756(5) . ?
S17 C25B 1.746(18) . ?
S18 C22 1.746(4) . ?
S18 C29 1.739(4) . ?
C17 C18 1.385(5) . ?
C19 C20 1.352(5) . ?
C21 C22 1.353(5) . ?
C29 S20 1.722(5) . ?
C29 C30 1.326(11) . ?
C29 S20B 1.739(6) . ?
C29 C30B 1.324(15) . ?
S19 C25 1.714(6) . ?
S19 C28 1.721(6) . ?
S20 C32 1.728(9) . ?
C23 H23A 0.9900 . ?
C23 H23B 0.9900 . ?
C23 C24 1.513(9) . ?
C24 H24A 0.9900 . ?
C24 H24B 0.9900 . ?
C25 C26 1.342(10) . ?
C26 H26 0.9500 . ?
C26 C27 1.434(12) . ?
C27 H27 0.9500 . ?
C27 C28 1.346(8) . ?
C28 H28 0.9500 . ?
C30 H30 0.9500 . ?
C30 C31 1.426(14) . ?
C31 H31 0.9500 . ?
C31 C32 1.337(10) . ?
C32 H32 0.9500 . ?
S19B C25B 1.70(2) . ?
S19B C28B 1.72(2) . ?
S20B C32B 1.725(16) . ?
C23B H23C 0.9900 . ?
C23B H23D 0.9900 . ?
C23B C24B 1.523(17) . ?
C24B H24C 0.9900 . ?
C24B H24D 0.9900 . ?
C25B C26B 1.33(2) . ?
C26B H26B 0.9500 . ?
C26B C27B 1.43(2) . ?
C27B H27B 0.9500 . ?
C27B C28B 1.35(2) . ?
C28B H28B 0.9500 . ?
C30B H30B 0.9500 . ?
C30B C31B 1.41(2) . ?
C31B H31B 0.9500 . ?
C31B C32B 1.332(16) . ?
C32B H32B 0.9500 . ?

loop_
_geom_torsion_atom_site_label_1
_geom_torsion_atom_site_label_2
_geom_torsion_atom_site_label_3
_geom_torsion_atom_site_label_4
_geom_torsion
_geom_torsion_site_symmetry_1
_geom_torsion_site_symmetry_2
_geom_torsion_site_symmetry_3
_geom_torsion_site_symmetry_4
_geom_torsion_publ_flag
S1 C1 C2 S3 3.0(5) . . . . ?
S1 C1 C2 S4 -177.2(2) . . . . ?
S1 C3 C4 S2 0.0(5) . . . . ?
S1 C3 C4 S6 179.6(2) . . . . ?
S2 C1 C2 S3 -178.7(2) . . . . ?
S2 C1 C2 S4 1.1(5) . . . . ?
S3 C5 C6 S4 0.2(4) . . . . ?
S3 C5 C6 S8 172.6(2) . . . . ?
S5 C3 C4 S2 179.5(2) . . . . ?
S5 C3 C4 S6 -0.9(6) . . . . ?
S5 C7B C8B S6 -71.8(9) . . . . ?
S5 C7 C8 S6 72.9(18) . . . . ?
S7 C5 C6 S4 -174.2(2) . . . . ?
S7 C5 C6 S8 -1.9(5) . . . . ?
S7 C9 S9 C12 -170.9(3) . . . . ?
S7 C9 C10 C11 169.0(4) . . . . ?
S7 C9 S9A C12B 168.4(14) . . . . ?
S7 C9 C10B C11B -162.7(15) . . . . ?
S8 C13 C14 C15 174.3(7) . . . . ?
S8 C13B C14B C15B -159(5) . . . . ?
C1 S1 C3 S5 179.8(2) . . . . ?
C1 S1 C3 C4 -0.6(4) . . . . ?
C1 S2 C4 S6 -179.1(2) . . . . ?
C1 S2 C4 C3 0.6(4) . . . . ?
C2 S3 C5 S7 177.2(3) . . . . ?
C2 S3 C5 C6 2.8(4) . . . . ?
C2 S4 C6 S8 -175.8(2) . . . . ?
C2 S4 C6 C5 -3.1(3) . . . . ?
C3 S1 C1 S2 1.0(3) . . . . ?
C3 S1 C1 C2 179.4(3) . . . . ?
C3 S5 C7B C8B 56.6(7) . . . . ?
C3 S5 C7 C8 -45.4(14) . . . . ?
C4 S2 C1 S1 -1.0(3) . . . . ?
C4 S2 C1 C2 -179.4(3) . . . . ?
C4 S6 C8B C7B 40.5(8) . . . . ?
C4 S6 C8 C7 -53.1(14) . . . . ?
C5 S3 C2 S4 -5.0(3) . . . . ?
C5 S3 C2 C1 174.8(3) . . . . ?
C5 S7 C9 S9 -85.2(3) . . . . ?
C5 S7 C9 C10 108.2(5) . . . . ?
C5 S7 C9 S9A 96.0(5) . . . . ?
C5 S7 C9 C10B -102.9(15) . . . . ?
C6 S4 C2 S3 5.1(3) . . . . ?
C6 S4 C2 C1 -174.7(3) . . . . ?
C6 S8 C13 S10 -60.3(4) . . . . ?
C6 S8 C13 C14 124.5(10) . . . . ?
C6 S8 C13B S10B 140(4) . . . . ?
C6 S8 C13B C14B -72(6) . . . . ?
C9 S7 C5 S3 19.5(3) . . . . ?
C9 S7 C5 C6 -166.2(3) . . . . ?
C9 S9 C12 C11 2.1(6) . . . . ?
C9 C10 C11 C12 0.2(9) . . . . ?
C9 S9A C12B C11B -1(3) . . . . ?
C9 C10B C11B C12B 0(3) . . . . ?
S9 C9 C10 C11 1.3(7) . . . . ?
S10 C13 C14 C15 -1.3(15) . . . . ?
C7B S5 C3 S1 159.7(3) . . . . ?
C7B S5 C3 C4 -19.8(5) . . . . ?
C8B S6 C4 S2 173.8(4) . . . . ?
C8B S6 C4 C3 -5.8(6) . . . . ?
C10 C9 S9 C12 -1.9(5) . . . . ?
C10 C11 C12 S9 -1.7(8) . . . . ?
C13 S8 C6 S4 -62.7(3) . . . . ?
C13 S8 C6 C5 125.1(4) . . . . ?
C13 S10 C16 C15 -0.1(6) . . . . ?
C13 C14 C15 C16 1.3(15) . . . . ?
C14 C15 C16 S10 -0.6(11) . . . . ?
C16 S10 C13 S8 -174.9(4) . . . . ?
C16 S10 C13 C14 0.8(9) . . . . ?
S9A C9 C10B C11B -1.0(16) . . . . ?
S10B C13B C14B C15B -10(9) . . . . ?
C7 S5 C3 S1 -168.2(6) . . . . ?
C7 S5 C3 C4 12.3(8) . . . . ?
C8 S6 C4 S2 -164.2(6) . . . . ?
C8 S6 C4 C3 16.2(7) . . . . ?
C10B C9 S9A C12B 1.2(13) . . . . ?
C10B C11B C12B S9A 1(3) . . . . ?
C13B S8 C6 S4 -60.6(19) . . . . ?
C13B S8 C6 C5 127.2(19) . . . . ?
C13B S10B C16B C15B -5(6) . . . . ?
C13B C14B C15B C16B 6(9) . . . . ?
C14B C15B C16B S10B 0(8) . . . . ?
C16B S10B C13B S8 159(5) . . . . ?
C16B S10B C13B C14B 8(7) . . . . ?
S11 C17 C18 S15 -1.6(5) . . . . ?
S11 C17 C18 S16 176.8(2) . . . . ?
S11 C19 C20 S12 1.6(4) . . . . ?
S11 C19 C20 S14 -176.6(2) . . . . ?
S12 C17 C18 S15 177.6(2) . . . . ?
S12 C17 C18 S16 -4.0(5) . . . . ?
S13 C19 C20 S12 -178.5(2) . . . . ?
S13 C19 C20 S14 3.3(6) . . . . ?
S13 C23 C24 S14 -70.5(9) . . . . ?
S13 C23B C24B S14 72(3) . . . . ?
S15 C21 C22 S16 0.1(4) . . . . ?
S15 C21 C22 S18 178.2(2) . . . . ?
S17 C21 C22 S16 -175.9(2) . . . . ?
S17 C21 C22 S18 2.3(5) . . . . ?
S17 C25 C26 C27 -173.7(8) . . . . ?
S17 C25B C26B C27B 162(5) . . . . ?
S18 C29 S20 C32 -168.6(7) . . . . ?
S18 C29 C30 C31 169.9(10) . . . . ?
S18 C29 S20B C32B 173.1(14) . . . . ?
S18 C29 C30B C31B -172(2) . . . . ?
C17 S11 C19 S13 178.1(2) . . . . ?
C17 S11 C19 C20 -2.0(3) . . . . ?
C17 S12 C20 S14 178.2(2) . . . . ?
C17 S12 C20 C19 -0.3(3) . . . . ?
C18 S15 C21 S17 -179.5(2) . . . . ?
C18 S15 C21 C22 4.4(3) . . . . ?
C18 S16 C22 S18 177.5(3) . . . . ?
C18 S16 C22 C21 -4.3(4) . . . . ?
C19 S11 C17 S12 1.8(3) . . . . ?
C19 S11 C17 C18 -178.9(3) . . . . ?
C19 S13 C23 C24 47.9(7) . . . . ?
C19 S13 C23B C24B -44.5(19) . . . . ?
C20 S12 C17 S11 -1.1(3) . . . . ?
C20 S12 C17 C18 179.6(3) . . . . ?
C20 S14 C24 C23 48.4(7) . . . . ?
C20 S14 C24B C23B -52.0(19) . . . . ?
C21 S15 C18 S16 -7.3(3) . . . . ?
C21 S15 C18 C17 171.2(3) . . . . ?
C21 S17 C25 S19 58.3(5) . . . . ?
C21 S17 C25 C26 -126.7(10) . . . . ?
C21 S17 C25B S19B -139(4) . . . . ?
C21 S17 C25B C26B 71(5) . . . . ?
C22 S16 C18 S15 7.3(3) . . . . ?
C22 S16 C18 C17 -171.2(3) . . . . ?
C22 S18 C29 S20 -102.2(3) . . . . ?
C22 S18 C29 C30 95.1(8) . . . . ?
C22 S18 C29 S20B 81.6(4) . . . . ?
C22 S18 C29 C30B -101.9(17) . . . . ?
C29 S18 C22 S16 -7.6(3) . . . . ?
C29 S18 C22 C21 174.3(3) . . . . ?
C29 S20 C32 C31 0.2(14) . . . . ?
C29 C30 C31 C32 -6(2) . . . . ?
C29 S20B C32B C31B 2(3) . . . . ?
C29 C30B C31B C32B -4(5) . . . . ?
S19 C25 C26 C27 1.8(14) . . . . ?
S20 C29 C30 C31 6.1(15) . . . . ?
C23 S13 C19 S11 164.8(3) . . . . ?
C23 S13 C19 C20 -15.1(5) . . . . ?
C24 S14 C20 S12 166.0(3) . . . . ?
C24 S14 C20 C19 -15.8(5) . . . . ?
C25 S17 C21 S15 67.0(4) . . . . ?
C25 S17 C21 C22 -117.3(4) . . . . ?
C25 S19 C28 C27 0.4(8) . . . . ?
C25 C26 C27 C28 -1.5(16) . . . . ?
C26 C27 C28 S19 0.5(12) . . . . ?
C28 S19 C25 S17 174.4(6) . . . . ?
C28 S19 C25 C26 -1.2(9) . . . . ?
C30 C29 S20 C32 -3.7(10) . . . . ?
C30 C31 C32 S20 3(2) . . . . ?
S19B C25B C26B C27B 11(8) . . . . ?
S20B C29 C30B C31B 5(3) . . . . ?
C23B S13 C19 S11 -171.1(8) . . . . ?
C23B S13 C19 C20 9.0(9) . . . . ?
C24B S14 C20 S12 -164.1(8) . . . . ?
C24B S14 C20 C19 14.1(8) . . . . ?
C25B S17 C21 S15 63.2(17) . . . . ?
C25B S17 C21 C22 -121.1(17) . . . . ?
C25B S19B C28B C27B -5(6) . . . . ?
C25B C26B C27B C28B -15(8) . . . . ?
C26B C27B C28B S19B 12(7) . . . . ?
C28B S19B C25B S17 -155(5) . . . . ?
C28B S19B C25B C26B -4(6) . . . . ?
C30B C29 S20B C32B -4(2) . . . . ?
C30B C31B C32B S20B 1(4) . . . . ?
